data_1509594
loop_
_publ_author_name
'Grin', Yu.'
'Hiebl, K.'
'Eibler, R.'
'Rogl, P.'

_publ_section_title
;
 Ternary gallides RE Agx Ga4-x (RE= La, Ce, Pr, Nd, Sm)
;
_journal_name_full 'Journal of the Less-Common Metals'
_journal_page_first 367
_journal_page_last 372
_journal_paper_doi 10.1016/0022-5088(86)90160-8
_journal_volume 115
_journal_year 1986
_chemical_formula_sum 'Ag1.45 Ga6.55 Pr2'
_space_group_IT_number 139
_symmetry_space_group_name_Hall '-I 4 2'
_symmetry_space_group_name_H-M 'I 4/m m m'
_cell_angle_alpha 90
_cell_angle_beta 90
_cell_angle_gamma 90
_cell_formula_units_Z 1
_cell_length_a 4.293
_cell_length_b 4.293
_cell_length_c 10.778
_cell_volume 198.637
_citation_journal_id_ASTM JCOMAH
_cod_data_source_file silver1-2_598.cif
_cod_data_source_block Ag1.45Ga6.55Pr2
_cod_original_cell_volume 198.6369
_cod_database_code 1509594

loop_
_symmetry_equiv_pos_as_xyz
x,y,z
-y,x,z
-x,-y,z
y,-x,z
x,-y,-z
y,x,-z
-x,y,-z
-y,-x,-z
-x,-y,-z
y,-x,-z
x,y,-z
-y,x,-z
-x,y,z
-y,-x,z
x,-y,z
y,x,z
x+1/2,y+1/2,z+1/2
-y+1/2,x+1/2,z+1/2
-x+1/2,-y+1/2,z+1/2
y+1/2,-x+1/2,z+1/2
x+1/2,-y+1/2,-z+1/2
y+1/2,x+1/2,-z+1/2
-x+1/2,y+1/2,-z+1/2
-y+1/2,-x+1/2,-z+1/2
-x+1/2,-y+1/2,-z+1/2
y+1/2,-x+1/2,-z+1/2
x+1/2,y+1/2,-z+1/2
-y+1/2,x+1/2,-z+1/2
-x+1/2,y+1/2,z+1/2
-y+1/2,-x+1/2,z+1/2
x+1/2,-y+1/2,z+1/2
y+1/2,x+1/2,z+1/2

loop_
_atom_site_label
_atom_site_type_symbol
_atom_site_fract_x
_atom_site_fract_y
_atom_site_fract_z
_atom_site_occupancy
_atom_site_U_iso_or_equiv
Ga1 Ga 0 0 0.384 0.64 0.0
Ga2 Ga 0 0.5 0.25 1 0.0
Ag1 Ag 0 0 0.384 0.36 0.0
Pr1 Pr 0 0 0 1 0.0
